data_4129802
loop_
_publ_author_name
'Korovina, Nadezhda V.'
'Das, Saptaparna'
'Nett, Zachary'
'Feng, Xintian'
'Joy, Jimmy'
'Haiges, Ralf'
'Krylov, Anna I.'
'Bradforth, Stephen E.'
'Thompson, Mark E.'

_publ_section_title
;
 Singlet Fission in a Covalently Linked Cofacial Alkynyltetracene Dimer.
;
_journal_issue 2
_journal_name_full 'Journal of the American Chemical Society'
_journal_page_first 617
_journal_page_last 627
_journal_paper_doi 10.1021/jacs.5b10550
_journal_volume 138
_journal_year 2016
_chemical_formula_moiety 'C63 H50 O, C7 H8'
_chemical_formula_sum 'C70 H58 O'
_chemical_formula_weight 915.16
_chemical_name_common BETX
_space_group_crystal_system triclinic
_space_group_IT_number 2
_space_group_name_Hall '-P 1'
_space_group_name_H-M_alt 'P -1'
_atom_sites_solution_hydrogens geom
_cell_angle_alpha 82.2140(10)
_cell_angle_beta 82.9820(10)
_cell_angle_gamma 78.2240(10)
_cell_formula_units_Z 4
_cell_length_a 11.3862(2)
_cell_length_b 21.3855(3)
_cell_length_c 21.4813(3)
_cell_measurement_reflns_used 9938
_cell_measurement_temperature 100.(2)
_cell_measurement_theta_max 68.5954
_cell_measurement_theta_min 2.8030
_cell_volume 5049.24(14)
_computing_cell_refinement 'APEX2 v2014.11-0 (Bruker AXS, 2014)'
_computing_data_collection 'Bruker Instrument Service v2012.12.0.3 (Bruker AXS, 2012'
_computing_data_reduction 'SAINT V8.34A (Bruker AXS, 2013)'
_computing_publication_material 'SHELXTL XT 2014/4 (Bruker AXS, 2014)'
_computing_structure_refinement 'SHELXTL XL 2014/7 (Bruker AXS, 2014)'
_computing_structure_solution 'SHELXTL XT 2014/4 (Bruker AXS, 2014)'
_diffrn_ambient_temperature 100.(2)
_diffrn_detector_area_resol_mean 8.3333
_diffrn_measured_fraction_theta_full 0.978
_diffrn_measured_fraction_theta_max 0.978
_diffrn_measurement_device_type 'Bruker APEX II CCD'
_diffrn_measurement_method 'omega- and phi-scans'
_diffrn_radiation_monochromator 'multi-layer optics'
_diffrn_radiation_type 'CuK\a '
_diffrn_radiation_wavelength 1.54178
_diffrn_reflns_av_R_equivalents 0.0887
_diffrn_reflns_av_unetI/netI 0.0738
_diffrn_reflns_limit_h_max 13
_diffrn_reflns_limit_h_min -13
_diffrn_reflns_limit_k_max 25
_diffrn_reflns_limit_k_min -25
_diffrn_reflns_limit_l_max 25
_diffrn_reflns_limit_l_min -25
_diffrn_reflns_number 121790
_diffrn_reflns_theta_full 66.59
_diffrn_reflns_theta_max 66.59
_diffrn_reflns_theta_min 2.09
_diffrn_source 'IuS microsource'
_exptl_absorpt_coefficient_mu 0.526
_exptl_absorpt_correction_T_max 0.94
_exptl_absorpt_correction_T_min 0.68
_exptl_absorpt_correction_type multi-scan
_exptl_absorpt_process_details 'SADABS 2014/5 (Bruker AXS)'
_exptl_crystal_colour red
_exptl_crystal_density_diffrn 1.204
_exptl_crystal_density_method 'not measured'
_exptl_crystal_description Prism
_exptl_crystal_F_000 1944
_exptl_crystal_size_max 0.346
_exptl_crystal_size_mid 0.293
_exptl_crystal_size_min 0.119
_refine_diff_density_max 1.096
_refine_diff_density_min -0.458
_refine_ls_extinction_method none
_refine_ls_goodness_of_fit_ref 1.026
_refine_ls_hydrogen_treatment constr
_refine_ls_matrix_type full
_refine_ls_number_parameters 1360
_refine_ls_number_reflns 17479
_refine_ls_number_restraints 21
_refine_ls_restrained_S_all 1.026
_refine_ls_R_factor_all 0.0838
_refine_ls_R_factor_gt 0.0695
_refine_ls_shift/su_max 0.001
_refine_ls_shift/su_mean 0.000
_refine_ls_structure_factor_coef Fsqd
_refine_ls_weighting_details 'w=1/[\s^2^(Fo^2^)+(0.1010P)^2^+4.1427P] where P=(Fo^2^+2Fc^2^)/3'
_refine_ls_weighting_scheme calc
_refine_ls_wR_factor_gt 0.1823
_refine_ls_wR_factor_ref 0.1966
_reflns_number_gt 14100
_reflns_number_total 17479
_reflns_threshold_expression 'I > 2\s(I)'
_cod_data_source_file ja5b10550_si_003.cif
_cod_data_source_block I
_cod_database_code 4129802

loop_
_space_group_symop_operation_xyz
'x, y, z'
'-x, -y, -z'

loop_
_atom_site_type_symbol
_atom_site_label
_atom_site_fract_x
_atom_site_fract_y
_atom_site_fract_z
_atom_site_U_iso_or_equiv
_atom_site_adp_type
_atom_site_calc_flag
_atom_site_refinement_flags_adp
_atom_site_refinement_flags_occupancy
_atom_site_refinement_flags_posn
_atom_site_occupancy
_atom_site_disorder_assembly
_atom_site_disorder_group
C C1 0.2503(2) 0.79909(12) 0.13637(12) 0.0331(6) Uani d . . . 1.0 . .
H H1 0.2666 0.7534 0.1426 0.04 Uiso calc U . R 1.0 . .
C C2 0.1350(2) 0.83070(13) 0.14533(12) 0.0349(6) Uani d . . . 1.0 . .
H H2 0.0722 0.807 0.1574 0.042 Uiso calc U . R 1.0 . .
C C3 0.1064(2) 0.89958(13) 0.13675(13) 0.0386(6) Uani d . . . 1.0 . .
H H3 0.0252 0.9216 0.1423 0.046 Uiso calc U . R 1.0 . .
C C4 0.1978(2) 0.93287(12) 0.12057(11) 0.0321(5) Uani d . . . 1.0 . .
H H4 0.1792 0.9785 0.1165 0.039 Uiso calc U . R 1.0 . .
C C5 0.3182(2) 0.90205(12) 0.10969(11) 0.0303(5) Uani d . . . 1.0 . .
C C6 0.4100(2) 0.93675(11) 0.09000(11) 0.0315(5) Uani d . . . 1.0 . .
H H6 0.3906 0.9824 0.0858 0.038 Uiso calc U . R 1.0 . .
C C7 0.5302(2) 0.90638(11) 0.07621(11) 0.0294(5) Uani d . . . 1.0 . .
C C8 0.6210(2) 0.94068(11) 0.05363(12) 0.0303(5) Uani d . . . 1.0 . .
H H8 0.6012 0.9863 0.0492 0.036 Uiso calc U . R 1.0 . .
C C9 0.7397(2) 0.91130(11) 0.03722(11) 0.0262(5) Uani d . . . 1.0 . .
C C10 0.8312(2) 0.94633(12) 0.01362(11) 0.0313(5) Uani d . . . 1.0 . .
H H10 0.8122 0.992 0.008 0.038 Uiso calc U . R 1.0 . .
C C11 0.9456(2) 0.91593(13) -0.00117(13) 0.0364(6) Uani d . . . 1.0 . .
H H11 1.006 0.9405 -0.0166 0.044 Uiso calc U . R 1.0 . .
C C12 0.9766(2) 0.84790(13) 0.00605(14) 0.0390(6) Uani d . . . 1.0 . .
H H12 1.0574 0.8273 -0.0044 0.047 Uiso calc U . R 1.0 . .
C C13 0.8907(2) 0.81176(11) 0.02791(12) 0.0297(5) Uani d . . . 1.0 . .
H H13 0.9124 0.7662 0.032 0.036 Uiso calc U . R 1.0 . .
C C14 0.7693(2) 0.84158(11) 0.04455(11) 0.0278(5) Uani d . . . 1.0 . .
C C15 0.6801(2) 0.80705(10) 0.06794(10) 0.0241(5) Uani d . . . 1.0 . .
H H15 0.7009 0.7614 0.0734 0.029 Uiso calc U . R 1.0 . .
C C16 0.5605(2) 0.83633(11) 0.08389(11) 0.0285(5) Uani d . . . 1.0 . .
C C17 0.4669(2) 0.80154(11) 0.10605(11) 0.0294(5) Uani d . . . 1.0 . .
C C18 0.3478(2) 0.83194(11) 0.11803(10) 0.0268(5) Uani d . . . 1.0 . .
C C19 0.4976(2) 0.73201(11) 0.11437(11) 0.0273(5) Uani d . . . 1.0 . .
C C20 0.5256(2) 0.67403(11) 0.11890(11) 0.0271(5) Uani d . . . 1.0 . .
C C21 0.5607(2) 0.60597(10) 0.11643(11) 0.0245(5) Uani d . . . 1.0 . .
C C22 0.6375(2) 0.58243(11) 0.06537(11) 0.0267(5) Uani d . . . 1.0 . .
H H22 0.6671 0.6124 0.0336 0.032 Uiso calc U . R 1.0 . .
C C23 0.6726(2) 0.51731(11) 0.05910(11) 0.0247(5) Uani d . . . 1.0 . .
C C24 0.7534(2) 0.49088(11) 0.00247(11) 0.0278(5) Uani d . . . 1.0 . .
C C25 0.8022(2) 0.54440(12) -0.04161(12) 0.0344(6) Uani d . . . 1.0 . .
H H25A 0.8562 0.5257 -0.0763 0.052 Uiso calc U . R 1.0 . .
H H25B 0.8467 0.5663 -0.0179 0.052 Uiso calc U . R 1.0 . .
H H25C 0.7348 0.5754 -0.0589 0.052 Uiso calc U . R 1.0 . .
C C26 0.8612(2) 0.44097(13) 0.02543(13) 0.0365(6) Uani d . . . 1.0 . .
H H26A 0.9135 0.4251 -0.0111 0.055 Uiso calc U . R 1.0 . .
H H26B 0.832 0.405 0.0516 0.055 Uiso calc U . R 1.0 . .
H H26C 0.9068 0.461 0.0504 0.055 Uiso calc U . R 1.0 . .
C C27 0.6796(2) 0.45887(12) -0.03462(12) 0.0305(5) Uani d . . . 1.0 . .
H H27A 0.6103 0.4905 -0.0489 0.046 Uiso calc U . R 1.0 . .
H H27B 0.6511 0.4233 -0.0073 0.046 Uiso calc U . R 1.0 . .
H H27C 0.7302 0.4423 -0.0713 0.046 Uiso calc U . R 1.0 . .
C C28 0.6261(2) 0.47518(10) 0.10695(11) 0.0244(5) Uani d . . . 1.0 . .
H H28 0.6475 0.4303 0.1037 0.029 Uiso calc U . R 1.0 . .
C C29 0.55017(19) 0.49573(10) 0.15903(10) 0.0212(5) Uani d . . . 1.0 . .
C C30 0.5010(2) 0.44659(9) 0.20804(10) 0.0219(5) Uani d . . . 1.0 . .
C C31 0.6060(2) 0.39746(11) 0.23532(12) 0.0291(5) Uani d . . . 1.0 . .
H H31A 0.6566 0.3762 0.2011 0.044 Uiso calc U . R 1.0 . .
H H31B 0.5739 0.3653 0.2659 0.044 Uiso calc U . R 1.0 . .
H H31C 0.6544 0.4196 0.2564 0.044 Uiso calc U . R 1.0 . .
C C32 0.4227(2) 0.41208(10) 0.17598(11) 0.0251(5) Uani d . . . 1.0 . .
H H32A 0.3564 0.4437 0.1584 0.038 Uiso calc U . R 1.0 . .
H H32B 0.3896 0.3807 0.2072 0.038 Uiso calc U . R 1.0 . .
H H32C 0.4721 0.3899 0.142 0.038 Uiso calc U . R 1.0 . .
C C33 0.4220(2) 0.48053(10) 0.26059(10) 0.0228(5) Uani d . . . 1.0 . .
C C34 0.3678(2) 0.44420(10) 0.31163(11) 0.0265(5) Uani d . . . 1.0 . .
H H34 0.385 0.3987 0.3133 0.032 Uiso calc U . R 1.0 . .
C C35 0.2901(2) 0.47215(11) 0.35969(11) 0.0298(5) Uani d . . . 1.0 . .
C C36 0.2442(11) 0.4260(5) 0.4138(6) 0.036(2) Uani d . P D 0.609(7) A 1
C C37 0.1685(7) 0.3865(3) 0.3886(3) 0.073(3) Uani d . P D 0.609(7) A 1
H H37A 0.1008 0.4152 0.3692 0.109 Uiso calc U P R 0.609(7) A 1
H H37B 0.1375 0.3577 0.4233 0.109 Uiso calc U P R 0.609(7) A 1
H H37C 0.218 0.361 0.3569 0.109 Uiso calc U P R 0.609(7) A 1
C C38 0.3505(6) 0.3815(3) 0.4457(3) 0.061(2) Uani d . P D 0.609(7) A 1
H H38A 0.3965 0.3525 0.4159 0.092 Uiso calc U P R 0.609(7) A 1
H H38B 0.3191 0.3561 0.4831 0.092 Uiso calc U P R 0.609(7) A 1
H H38C 0.4031 0.4076 0.4582 0.092 Uiso calc U P R 0.609(7) A 1
C C39 0.1674(7) 0.4645(3) 0.4648(3) 0.0504(16) Uani d . P D 0.609(7) A 1
H H39A 0.2162 0.4903 0.4809 0.076 Uiso calc U P R 0.609(7) A 1
H H39B 0.1386 0.4348 0.4994 0.076 Uiso calc U P R 0.609(7) A 1
H H39C 0.0982 0.4929 0.4464 0.076 Uiso calc U P R 0.609(7) A 1
C C36A 0.2160(14) 0.4369(8) 0.4153(9) 0.035(4) Uani d . P D 0.391(7) A 2
C C37A 0.0835(7) 0.4480(4) 0.4078(4) 0.056(3) Uani d . P D 0.391(7) A 2
H H37D 0.0718 0.4308 0.3694 0.084 Uiso calc U P R 0.391(7) A 2
H H37E 0.0503 0.4942 0.4045 0.084 Uiso calc U P R 0.391(7) A 2
H H37F 0.0422 0.4262 0.4445 0.084 Uiso calc U P R 0.391(7) A 2
C C38A 0.2693(8) 0.3645(3) 0.4186(4) 0.042(2) Uani d . P D 0.391(7) A 2
H H38D 0.25 0.3474 0.3818 0.063 Uiso calc U P R 0.391(7) A 2
H H38E 0.2347 0.3422 0.4573 0.063 Uiso calc U P R 0.391(7) A 2
H H38F 0.357 0.3577 0.4189 0.063 Uiso calc U P R 0.391(7) A 2
C C39A 0.2370(13) 0.4572(5) 0.4784(4) 0.058(3) Uani d . P D 0.391(7) A 2
H H39D 0.3238 0.4506 0.4819 0.087 Uiso calc U P R 0.391(7) A 2
H H39E 0.1994 0.4313 0.5133 0.087 Uiso calc U P R 0.391(7) A 2
H H39F 0.2013 0.5028 0.4801 0.087 Uiso calc U P R 0.391(7) A 2
C C40 0.2667(2) 0.53854(11) 0.35647(11) 0.0300(5) Uani d . . . 1.0 . .
H H40 0.2136 0.5587 0.3887 0.036 Uiso calc U . R 1.0 . .
C C41 0.3189(2) 0.57674(10) 0.30736(11) 0.0263(5) Uani d . . . 1.0 . .
C C42 0.2955(2) 0.64505(11) 0.30578(11) 0.0292(5) Uani d . . . 1.0 . .
C C43 0.2782(2) 0.70273(11) 0.30428(11) 0.0302(5) Uani d . . . 1.0 . .
C C44 0.2678(2) 0.77078(11) 0.29867(11) 0.0292(5) Uani d . . . 1.0 . .
C C45 0.1550(2) 0.81038(11) 0.30801(11) 0.0308(5) Uani d . . . 1.0 . .
C C46 0.0464(3) 0.78576(12) 0.32497(12) 0.0370(6) Uani d . . . 1.0 . .
H H46 0.0508 0.7406 0.333 0.044 Uiso calc U . R 1.0 . .
C C47 -0.0634(3) 0.82564(14) 0.32990(14) 0.0450(7) Uani d . . . 1.0 . .
H H47 -0.1342 0.808 0.3408 0.054 Uiso calc U . R 1.0 . .
C C48 -0.0728(3) 0.89361(14) 0.31882(15) 0.0482(7) Uani d . . . 1.0 . .
H H48 -0.1496 0.9212 0.3221 0.058 Uiso calc U . R 1.0 . .
C C49 0.0286(3) 0.91886(13) 0.30348(13) 0.0418(7) Uani d . . . 1.0 . .
H H49 0.0215 0.9643 0.2969 0.05 Uiso calc U . R 1.0 . .
C C50 0.1450(2) 0.87933(11) 0.29694(11) 0.0323(6) Uani d . . . 1.0 . .
C C51 0.2480(2) 0.90496(11) 0.27770(11) 0.0312(6) Uani d . . . 1.0 . .
H H51 0.2408 0.9503 0.2702 0.037 Uiso calc U . R 1.0 . .
C C52 0.3617(2) 0.86602(11) 0.26899(11) 0.0303(5) Uani d . . . 1.0 . .
C C53 0.4658(3) 0.89185(11) 0.24892(12) 0.0350(6) Uani d . . . 1.0 . .
H H53 0.4586 0.9373 0.2428 0.042 Uiso calc U . R 1.0 . .
C C54 0.5777(2) 0.85401(12) 0.23783(12) 0.0332(6) Uani d . . . 1.0 . .
C C55 0.6832(3) 0.88001(13) 0.21488(13) 0.0419(7) Uani d . . . 1.0 . .
H H55 0.6779 0.9253 0.2083 0.05 Uiso calc U . R 1.0 . .
C C56 0.7905(3) 0.84075(15) 0.20242(15) 0.0474(7) Uani d . . . 1.0 . .
H H56 0.8589 0.8589 0.1859 0.057 Uiso calc U . R 1.0 . .
C C57 0.8026(3) 0.77306(14) 0.21366(15) 0.0461(7) Uani d . . . 1.0 . .
H H57 0.8791 0.7463 0.2055 0.055 Uiso calc U . R 1.0 . .
C C58 0.7059(2) 0.74654(13) 0.23599(12) 0.0373(6) Uani d . . . 1.0 . .
H H58 0.7154 0.7011 0.2436 0.045 Uiso calc U . R 1.0 . .
C C59 0.5900(2) 0.78493(12) 0.24849(11) 0.0335(6) Uani d . . . 1.0 . .
C C60 0.4880(2) 0.75842(11) 0.26966(11) 0.0317(6) Uani d . . . 1.0 . .
H H60 0.4963 0.713 0.2773 0.038 Uiso calc U . R 1.0 . .
C C61 0.3736(2) 0.79706(11) 0.28005(11) 0.0309(5) Uani d . . . 1.0 . .
C C62 0.3958(2) 0.54644(10) 0.25977(10) 0.0226(5) Uani d . . . 1.0 . .
C C63 0.5173(2) 0.56138(10) 0.16363(10) 0.0225(5) Uani d . . . 1.0 . .
C C64 0.7343(2) 0.24674(10) 0.14240(11) 0.0265(5) Uani d . . . 1.0 . .
H H64 0.7696 0.234 0.1811 0.032 Uiso calc U . R 1.0 . .
O O1 0.44239(14) 0.58779(7) 0.21218(7) 0.0239(3) Uani d . . . 1.0 . .
C C65 0.8059(2) 0.25833(11) 0.08870(11) 0.0305(5) Uani d . . . 1.0 . .
H H65 0.8903 0.2537 0.0903 0.037 Uiso calc U . R 1.0 . .
C C66 0.7556(2) 0.27753(11) 0.02931(12) 0.0328(6) Uani d . . . 1.0 . .
H H66 0.8064 0.286 -0.0081 0.039 Uiso calc U . R 1.0 . .
C C67 0.6360(2) 0.28350(10) 0.02685(11) 0.0305(5) Uani d . . . 1.0 . .
H H67 0.6038 0.2955 -0.0128 0.037 Uiso calc U . R 1.0 . .
C C68 0.5565(2) 0.27233(10) 0.08214(10) 0.0254(5) Uani d . . . 1.0 . .
C C69 0.4329(2) 0.28079(10) 0.08072(11) 0.0280(5) Uani d . . . 1.0 . .
H H69 0.4005 0.2923 0.0411 0.034 Uiso calc U . R 1.0 . .
C C70 0.3538(2) 0.27300(9) 0.13522(11) 0.0246(5) Uani d . . . 1.0 . .
C C71 0.2285(2) 0.28662(10) 0.13454(12) 0.0295(5) Uani d . . . 1.0 . .
H H71 0.1959 0.3003 0.0952 0.035 Uiso calc U . R 1.0 . .
C C72 0.1500(2) 0.28110(10) 0.18856(12) 0.0310(6) Uani d . . . 1.0 . .
C C73 0.0217(2) 0.29736(12) 0.18904(14) 0.0393(6) Uani d . . . 1.0 . .
H H73 -0.0127 0.3138 0.1506 0.047 Uiso calc U . R 1.0 . .
C C74 -0.0521(2) 0.28993(13) 0.24282(15) 0.0428(7) Uani d . . . 1.0 . .
H H74 -0.137 0.3015 0.2418 0.051 Uiso calc U . R 1.0 . .
C C75 -0.0027(2) 0.26476(13) 0.30124(15) 0.0407(6) Uani d . . . 1.0 . .
H H75 -0.0549 0.2586 0.3386 0.049 Uiso calc U . R 1.0 . .
C C76 0.1182(2) 0.24966(11) 0.30335(13) 0.0330(6) Uani d . . . 1.0 . .
H H76 0.1496 0.2334 0.3426 0.04 Uiso calc U . R 1.0 . .
C C77 0.1998(2) 0.25755(10) 0.24821(12) 0.0273(5) Uani d . . . 1.0 . .
C C78 0.3239(2) 0.24397(10) 0.24947(11) 0.0245(5) Uani d . . . 1.0 . .
H H78 0.356 0.2286 0.2887 0.029 Uiso calc U . R 1.0 . .
C C79 0.4039(2) 0.25199(9) 0.19522(10) 0.0224(5) Uani d . . . 1.0 . .
C C80 0.5301(2) 0.24319(9) 0.19737(10) 0.0218(5) Uani d . . . 1.0 . .
C C81 0.6074(2) 0.25315(9) 0.14229(10) 0.0231(5) Uani d . . . 1.0 . .
C C82 0.5781(2) 0.22940(10) 0.25763(10) 0.0218(5) Uani d . . . 1.0 . .
C C83 0.6159(2) 0.22285(10) 0.30862(10) 0.0213(5) Uani d . . . 1.0 . .
C C84 0.66048(19) 0.21849(10) 0.36927(10) 0.0210(4) Uani d . . . 1.0 . .
C C85 0.6837(2) 0.27266(11) 0.39119(10) 0.0242(5) Uani d . . . 1.0 . .
H H85 0.67 0.3128 0.3656 0.029 Uiso calc U . R 1.0 . .
C C86 0.7266(2) 0.26945(11) 0.44990(11) 0.0257(5) Uani d . . . 1.0 . .
C C87 0.7473(2) 0.32943(11) 0.47586(12) 0.0321(6) Uani d . . . 1.0 . .
C C88 0.7406(3) 0.38733(13) 0.42539(14) 0.0477(8) Uani d . . . 1.0 . .
H H88A 0.8011 0.377 0.3899 0.072 Uiso calc U . R 1.0 . .
H H88B 0.7564 0.4242 0.4434 0.072 Uiso calc U . R 1.0 . .
H H88C 0.6601 0.398 0.4105 0.072 Uiso calc U . R 1.0 . .
C C89 0.8700(3) 0.31647(14) 0.50150(16) 0.0490(8) Uani d . . . 1.0 . .
H H89A 0.9334 0.3044 0.4677 0.074 Uiso calc U . R 1.0 . .
H H89B 0.8733 0.2813 0.536 0.074 Uiso calc U . R 1.0 . .
H H89C 0.8823 0.3553 0.5173 0.074 Uiso calc U . R 1.0 . .
C C90 0.6487(3) 0.34500(15) 0.52999(15) 0.0509(8) Uani d . . . 1.0 . .
H H90A 0.5693 0.3521 0.5142 0.076 Uiso calc U . R 1.0 . .
H H90B 0.6583 0.3839 0.5467 0.076 Uiso calc U . R 1.0 . .
H H90C 0.6555 0.309 0.5636 0.076 Uiso calc U . R 1.0 . .
C C91 0.7460(2) 0.20957(11) 0.48579(10) 0.0246(5) Uani d . . . 1.0 . .
H H91 0.7751 0.2066 0.5259 0.03 Uiso calc U . R 1.0 . .
C C92 0.72499(19) 0.15375(10) 0.46592(10) 0.0208(4) Uani d . . . 1.0 . .
C C93 0.75003(19) 0.08905(10) 0.50706(10) 0.0223(5) Uani d . . . 1.0 . .
C C94 0.6735(2) 0.09387(12) 0.57111(11) 0.0292(5) Uani d . . . 1.0 . .
H H94A 0.5878 0.1026 0.5645 0.044 Uiso calc U . R 1.0 . .
H H94B 0.6913 0.1289 0.5913 0.044 Uiso calc U . R 1.0 . .
H H94C 0.6928 0.0532 0.5983 0.044 Uiso calc U . R 1.0 . .
C C95 0.8845(2) 0.07296(11) 0.51839(12) 0.0285(5) Uani d . . . 1.0 . .
H H95A 0.9339 0.0699 0.4778 0.043 Uiso calc U . R 1.0 . .
H H95B 0.9013 0.0318 0.5451 0.043 Uiso calc U . R 1.0 . .
H H95C 0.9039 0.1069 0.5395 0.043 Uiso calc U . R 1.0 . .
C C96 0.71757(19) 0.03621(10) 0.47491(10) 0.0212(4) Uani d . . . 1.0 . .
C C97 0.72938(19) -0.02714(11) 0.50311(10) 0.0235(5) Uani d . . . 1.0 . .
H H97 0.7617 -0.0374 0.5428 0.028 Uiso calc U . R 1.0 . .
C C98 0.69663(19) -0.07631(10) 0.47666(11) 0.0232(5) Uani d . . . 1.0 . .
C C99 0.7151(2) -0.14511(10) 0.51035(11) 0.0252(5) Uani d . . . 1.0 . .
C C100 0.6535(2) -0.14531(12) 0.57776(12) 0.0345(6) Uani d . . . 1.0 . .
H H10A 0.5687 -0.1242 0.5768 0.052 Uiso calc U . R 1.0 . .
H H10B 0.694 -0.1221 0.6023 0.052 Uiso calc U . R 1.0 . .
H H10C 0.6583 -0.1898 0.5974 0.052 Uiso calc U . R 1.0 . .
C C101 0.6619(3) -0.18999(12) 0.47673(13) 0.0382(6) Uani d . . . 1.0 . .
H H10D 0.5744 -0.1754 0.4777 0.057 Uiso calc U . R 1.0 . .
H H10E 0.6797 -0.2338 0.4982 0.057 Uiso calc U . R 1.0 . .
H H10F 0.6975 -0.1894 0.4328 0.057 Uiso calc U . R 1.0 . .
C C102 0.8504(2) -0.17160(12) 0.51198(12) 0.0322(5) Uani d . . . 1.0 . .
H H10G 0.8897 -0.1709 0.4688 0.048 Uiso calc U . R 1.0 . .
H H10H 0.8627 -0.2159 0.5326 0.048 Uiso calc U . R 1.0 . .
H H10I 0.8852 -0.145 0.5357 0.048 Uiso calc U . R 1.0 . .
C C103 0.64764(19) -0.06011(10) 0.41852(10) 0.0224(5) Uani d . . . 1.0 . .
H H103 0.6233 -0.0923 0.3994 0.027 Uiso calc U . R 1.0 . .
C C104 0.63406(18) 0.00237(10) 0.38839(10) 0.0204(4) Uani d . . . 1.0 . .
C C105 0.58264(19) 0.02066(10) 0.32952(10) 0.0206(4) Uani d . . . 1.0 . .
C C106 0.53933(19) 0.04217(10) 0.28083(10) 0.0208(4) Uani d . . . 1.0 . .
C C107 0.4900(2) 0.06779(9) 0.22239(10) 0.0200(4) Uani d . . . 1.0 . .
C C108 0.3631(2) 0.08208(9) 0.22081(10) 0.0201(4) Uani d . . . 1.0 . .
C C109 0.2828(2) 0.07310(10) 0.27464(10) 0.0213(5) Uani d . . . 1.0 . .
H H109 0.3145 0.0565 0.3137 0.026 Uiso calc U . R 1.0 . .
C C110 0.1590(2) 0.08748(10) 0.27304(11) 0.0225(5) Uani d . . . 1.0 . .
C C111 0.0770(2) 0.07946(11) 0.32782(11) 0.0268(5) Uani d . . . 1.0 . .
H H111 0.1077 0.0646 0.3674 0.032 Uiso calc U . R 1.0 . .
C C112 -0.0441(2) 0.09259(11) 0.32482(12) 0.0313(5) Uani d . . . 1.0 . .
H H112 -0.0967 0.0867 0.3621 0.038 Uiso calc U . R 1.0 . .
C C113 -0.0931(2) 0.11519(11) 0.26593(12) 0.0315(5) Uani d . . . 1.0 . .
H H113 -0.1779 0.1241 0.2641 0.038 Uiso calc U . R 1.0 . .
C C114 -0.0181(2) 0.12388(11) 0.21251(12) 0.0301(5) Uani d . . . 1.0 . .
H H114 -0.0517 0.1389 0.1736 0.036 Uiso calc U . R 1.0 . .
C C115 0.1096(2) 0.11100(10) 0.21331(11) 0.0247(5) Uani d . . . 1.0 . .
C C116 0.1884(2) 0.12001(10) 0.15976(11) 0.0246(5) Uani d . . . 1.0 . .
H H116 0.1562 0.1353 0.1206 0.029 Uiso calc U . R 1.0 . .
C C117 0.3138(2) 0.10737(9) 0.16125(10) 0.0212(5) Uani d . . . 1.0 . .
C C118 0.3939(2) 0.11930(9) 0.10773(10) 0.0228(5) Uani d . . . 1.0 . .
H H118 0.362 0.1364 0.0688 0.027 Uiso calc U . R 1.0 . .
C C119 0.5173(2) 0.10705(9) 0.10968(10) 0.0223(5) Uani d . . . 1.0 . .
C C120 0.5982(2) 0.12133(10) 0.05568(11) 0.0265(5) Uani d . . . 1.0 . .
H H120 0.5661 0.1407 0.0173 0.032 Uiso calc U . R 1.0 . .
C C121 0.7189(2) 0.10803(11) 0.05777(11) 0.0293(5) Uani d . . . 1.0 . .
H H121 0.7705 0.1179 0.0211 0.035 Uiso calc U . R 1.0 . .
C C122 0.7693(2) 0.07914(11) 0.11505(11) 0.0291(5) Uani d . . . 1.0 . .
H H122 0.8543 0.0692 0.116 0.035 Uiso calc U . R 1.0 . .
C C123 0.6963(2) 0.06581(11) 0.16817(11) 0.0268(5) Uani d . . . 1.0 . .
H H123 0.7312 0.047 0.2059 0.032 Uiso calc U . R 1.0 . .
C C124 0.5681(2) 0.07951(9) 0.16819(10) 0.0215(5) Uani d . . . 1.0 . .
C C125 0.67097(18) 0.04939(10) 0.41654(10) 0.0197(4) Uani d . . . 1.0 . .
C C126 0.68136(19) 0.15945(10) 0.40718(10) 0.0197(4) Uani d . . . 1.0 . .
O O2 0.65671(13) 0.10894(7) 0.38163(7) 0.0213(3) Uani d . . . 1.0 . .
C C127 0.1125(3) 0.63881(19) 0.17586(18) 0.0614(9) Uani d . . . 1.0 . .
H H12A 0.098 0.6574 0.216 0.092 Uiso calc U . R 1.0 . .
H H12B 0.0794 0.6711 0.1424 0.092 Uiso calc U . R 1.0 . .
H H12C 0.1995 0.6252 0.1654 0.092 Uiso calc U . R 1.0 . .
C C128 0.0544(3) 0.58360(16) 0.18145(15) 0.0503(7) Uani d . . . 1.0 . .
C C129 0.1088(3) 0.52663(17) 0.20615(15) 0.0495(8) Uani d . . . 1.0 . .
H H129 0.1865 0.5222 0.2199 0.059 Uiso calc U . R 1.0 . .
C C130 0.0519(3) 0.47016(16) 0.21277(14) 0.0516(8) Uani d . . . 1.0 . .
H H130 0.0921 0.4294 0.2305 0.062 Uiso calc U . R 1.0 . .
C C131 -0.0577(3) 0.47701(17) 0.19346(16) 0.0559(8) Uani d . . . 1.0 . .
H H131 -0.0969 0.4413 0.1976 0.067 Uiso calc U . R 1.0 . .
C C132 -0.1150(3) 0.53858(18) 0.16668(17) 0.0598(9) Uani d . . . 1.0 . .
H H132 -0.1928 0.5436 0.1528 0.072 Uiso calc U . R 1.0 . .
C C133 -0.0618(3) 0.58907(18) 0.16072(16) 0.0564(8) Uani d . . . 1.0 . .
H H133 -0.1018 0.6295 0.1423 0.068 Uiso calc U . R 1.0 . .
C C134 0.3083(5) 0.4707(3) 0.6891(3) 0.0539(11) Uani d . P D 0.600(3) B 3
H H13A 0.3855 0.477 0.6661 0.081 Uiso calc U P R 0.600(3) B 3
H H13B 0.3197 0.4565 0.7337 0.081 Uiso calc U P R 0.600(3) B 3
H H13C 0.2499 0.5112 0.6857 0.081 Uiso calc U P R 0.600(3) B 3
C C135 0.2625(5) 0.4207(3) 0.6617(3) 0.0354(12) Uani d . P D 0.600(3) B 3
C C136 0.3439(5) 0.3737(2) 0.6295(2) 0.0400(9) Uani d . P D 0.600(3) B 3
H H136 0.4279 0.374 0.6254 0.048 Uiso calc U P R 0.600(3) B 3
C C137 0.3028(6) 0.3279(3) 0.6044(3) 0.0438(12) Uani d . P D 0.600(3) B 3
H H137 0.3586 0.297 0.5825 0.053 Uiso calc U P R 0.600(3) B 3
C C138 0.1807(6) 0.3258(4) 0.6103(5) 0.0429(13) Uani d . P D 0.600(3) B 3
H H138 0.1533 0.2936 0.5926 0.052 Uiso calc U P R 0.600(3) B 3
C C139 0.0998(6) 0.3709(3) 0.6420(2) 0.0427(10) Uani d . P D 0.600(3) B 3
H H139 0.0161 0.37 0.6464 0.051 Uiso calc U P R 0.600(3) B 3
C C140 0.1418(4) 0.4178(3) 0.6675(2) 0.0387(10) Uani d . P D 0.600(3) B 3
H H140 0.0857 0.4485 0.6895 0.046 Uiso calc U P R 0.600(3) B 3
C C141 0.3908(7) 0.4235(4) 0.6475(4) 0.0539(11) Uani d . P D 0.400(3) B 4
H H14A 0.456 0.3907 0.6309 0.081 Uiso calc U P R 0.400(3) B 4
H H14B 0.3973 0.4245 0.6925 0.081 Uiso calc U P R 0.400(3) B 4
H H14C 0.3969 0.4657 0.6245 0.081 Uiso calc U P R 0.400(3) B 4
C C142 0.2723(8) 0.4076(5) 0.6397(4) 0.0354(12) Uani d . P D 0.400(3) B 4
C C143 0.2633(8) 0.3509(4) 0.6180(4) 0.0400(9) Uani d . P D 0.400(3) B 4
H H143 0.3349 0.3211 0.6078 0.048 Uiso calc U P R 0.400(3) B 4
C C144 0.1533(11) 0.3363(6) 0.6108(8) 0.0438(12) Uani d . P D 0.400(3) B 4
H H144 0.1502 0.2976 0.5945 0.053 Uiso calc U P R 0.400(3) B 4
C C145 0.0491(8) 0.3775(4) 0.6271(4) 0.0429(13) Uani d . P D 0.400(3) B 4
H H145 -0.0267 0.3675 0.6225 0.052 Uiso calc U P R 0.400(3) B 4
C C146 0.0545(7) 0.4338(3) 0.6503(3) 0.0427(10) Uani d . P D 0.400(3) B 4
H H146 -0.0177 0.4626 0.662 0.051 Uiso calc U P R 0.400(3) B 4
C C147 0.1667(7) 0.4485(4) 0.6567(4) 0.0387(10) Uani d . P D 0.400(3) B 4
H H147 0.1699 0.4873 0.673 0.046 Uiso calc U P R 0.400(3) B 4

loop_
_atom_site_aniso_label
_atom_site_aniso_U_11
_atom_site_aniso_U_22
_atom_site_aniso_U_33
_atom_site_aniso_U_12
_atom_site_aniso_U_13
_atom_site_aniso_U_23
C1 0.0401(14) 0.0279(12) 0.0312(13) -0.0092(11) -0.0069(11) 0.0044(10)
C2 0.0330(13) 0.0358(14) 0.0349(14) -0.0077(11) -0.0053(11) 0.0036(11)
C3 0.0344(14) 0.0391(14) 0.0393(15) -0.0024(11) -0.0064(11) 0.0022(12)
C4 0.0431(14) 0.0288(12) 0.0246(12) -0.0092(11) -0.0032(10) 0.0002(10)
C5 0.0362(13) 0.0290(12) 0.0254(12) -0.0052(10) -0.0054(10) -0.0012(10)
C6 0.0437(14) 0.0219(11) 0.0294(13) -0.0061(10) -0.0098(11) 0.0005(9)
C7 0.0365(13) 0.0247(12) 0.0259(12) -0.0023(10) -0.0078(10) -0.0003(9)
C8 0.0396(14) 0.0182(11) 0.0340(13) -0.0049(10) -0.0100(11) -0.0013(9)
C9 0.0353(13) 0.0207(11) 0.0226(11) -0.0044(9) -0.0098(10) 0.0017(9)
C10 0.0408(14) 0.0245(12) 0.0300(13) -0.0090(10) -0.0078(11) 0.0001(10)
C11 0.0358(14) 0.0350(14) 0.0402(15) -0.0134(11) -0.0015(11) -0.0026(11)
C12 0.0320(14) 0.0370(14) 0.0480(16) -0.0066(11) -0.0029(12) -0.0056(12)
C13 0.0312(13) 0.0211(11) 0.0359(13) -0.0032(10) -0.0063(10) 0.0000(10)
C14 0.0344(13) 0.0241(11) 0.0253(12) -0.0049(10) -0.0103(10) 0.0014(9)
C15 0.0305(12) 0.0184(10) 0.0235(11) -0.0035(9) -0.0087(9) 0.0015(9)
C16 0.0360(13) 0.0236(11) 0.0267(12) -0.0064(10) -0.0067(10) -0.0019(9)
C17 0.0352(13) 0.0274(12) 0.0253(12) -0.0054(10) -0.0074(10) 0.0013(9)
C18 0.0322(13) 0.0323(12) 0.0173(11) -0.0075(10) -0.0060(9) -0.0022(9)
C19 0.0349(13) 0.0248(12) 0.0233(12) -0.0094(10) -0.0070(10) 0.0032(9)
C20 0.0390(13) 0.0212(12) 0.0222(11) -0.0090(10) -0.0124(10) 0.0072(9)
C21 0.0314(12) 0.0173(10) 0.0262(12) -0.0067(9) -0.0146(10) 0.0060(9)
C22 0.0300(12) 0.0206(11) 0.0308(12) -0.0097(9) -0.0144(10) 0.0107(9)
C23 0.0232(11) 0.0244(11) 0.0271(12) -0.0073(9) -0.0115(9) 0.0070(9)
C24 0.0269(12) 0.0239(11) 0.0316(13) -0.0063(9) -0.0075(10) 0.0065(10)
C25 0.0370(14) 0.0351(13) 0.0323(13) -0.0156(11) -0.0009(11) 0.0033(11)
C26 0.0304(13) 0.0396(14) 0.0365(14) -0.0002(11) -0.0091(11) 0.0021(11)
C27 0.0337(13) 0.0284(12) 0.0294(12) -0.0077(10) -0.0068(10) 0.0025(10)
C28 0.0256(11) 0.0144(10) 0.0337(13) -0.0038(8) -0.0139(10) 0.0050(9)
C29 0.0235(11) 0.0151(10) 0.0256(11) -0.0049(8) -0.0115(9) 0.0055(8)
C30 0.0282(11) 0.0099(9) 0.0269(11) -0.0035(8) -0.0107(9) 0.0067(8)
C31 0.0349(13) 0.0174(10) 0.0324(13) -0.0027(9) -0.0117(10) 0.0108(9)
C32 0.0330(12) 0.0139(10) 0.0297(12) -0.0074(9) -0.0077(10) 0.0015(9)
C33 0.0299(12) 0.0160(10) 0.0243(11) -0.0057(9) -0.0121(9) 0.0027(8)
C34 0.0398(13) 0.0138(10) 0.0274(12) -0.0078(9) -0.0113(10) 0.0040(9)
C35 0.0442(14) 0.0217(11) 0.0254(12) -0.0117(10) -0.0064(11) 0.0018(9)
C36 0.052(5) 0.023(5) 0.032(4) -0.012(3) 0.008(3) -0.001(3)
C37 0.102(6) 0.065(4) 0.064(4) -0.065(4) 0.037(4) -0.018(3)
C38 0.079(4) 0.043(3) 0.044(3) 0.002(3) 0.012(3) 0.020(2)
C39 0.070(4) 0.034(3) 0.040(3) -0.011(3) 0.019(3) -0.004(2)
C36A 0.057(8) 0.015(5) 0.031(6) -0.005(5) 0.000(6) 0.007(4)
C37A 0.047(5) 0.057(5) 0.054(5) -0.016(4) 0.002(4) 0.028(4)
C38A 0.059(5) 0.025(4) 0.034(4) -0.004(3) 0.005(4) 0.012(3)
C39A 0.098(9) 0.045(5) 0.036(5) -0.028(6) -0.006(5) 0.003(4)
C40 0.0439(14) 0.0228(11) 0.0250(12) -0.0113(10) -0.0032(10) -0.0012(9)
C41 0.0361(13) 0.0172(10) 0.0282(12) -0.0067(9) -0.0125(10) -0.0012(9)
C42 0.0399(14) 0.0204(12) 0.0283(12) -0.0067(10) -0.0094(10) -0.0001(9)
C43 0.0434(14) 0.0218(12) 0.0271(12) -0.0075(10) -0.0106(11) -0.0001(9)
C44 0.0471(15) 0.0190(11) 0.0231(12) -0.0059(10) -0.0122(10) -0.0001(9)
C45 0.0498(15) 0.0243(12) 0.0187(11) -0.0067(11) -0.0083(10) 0.0003(9)
C46 0.0542(17) 0.0268(12) 0.0279(13) -0.0065(12) -0.0015(12) -0.0001(10)
C47 0.0499(17) 0.0433(16) 0.0377(15) -0.0075(13) 0.0055(13) -0.0007(12)
C48 0.0500(18) 0.0401(16) 0.0470(17) 0.0056(13) 0.0025(14) -0.0064(13)
C49 0.0563(18) 0.0250(13) 0.0421(15) -0.0018(12) -0.0044(13) -0.0060(11)
C50 0.0509(16) 0.0233(12) 0.0220(12) -0.0016(11) -0.0101(11) -0.0025(9)
C51 0.0555(16) 0.0151(10) 0.0247(12) -0.0072(10) -0.0127(11) 0.0004(9)
C52 0.0483(15) 0.0203(11) 0.0251(12) -0.0076(10) -0.0144(11) -0.0013(9)
C53 0.0560(17) 0.0206(11) 0.0332(13) -0.0134(11) -0.0157(12) -0.0006(10)
C54 0.0466(15) 0.0300(13) 0.0263(12) -0.0112(11) -0.0127(11) -0.0005(10)
C55 0.0528(17) 0.0332(14) 0.0432(16) -0.0170(13) -0.0130(13) 0.0045(12)
C56 0.0465(17) 0.0463(16) 0.0514(18) -0.0192(14) -0.0066(14) 0.0047(14)
C57 0.0454(17) 0.0435(16) 0.0478(17) -0.0076(13) -0.0093(13) 0.0032(13)
C58 0.0441(15) 0.0353(14) 0.0318(14) -0.0074(12) -0.0113(12) 0.0058(11)
C59 0.0476(15) 0.0308(13) 0.0255(12) -0.0105(11) -0.0139(11) -0.0007(10)
C60 0.0486(15) 0.0210(11) 0.0261(12) -0.0067(11) -0.0124(11) 0.0025(9)
C61 0.0484(15) 0.0224(11) 0.0249(12) -0.0083(11) -0.0132(11) -0.0023(9)
C62 0.0301(12) 0.0148(10) 0.0249(11) -0.0084(9) -0.0132(9) 0.0067(8)
C63 0.0255(11) 0.0172(10) 0.0255(11) -0.0057(9) -0.0139(9) 0.0077(9)
C64 0.0372(13) 0.0188(10) 0.0230(12) -0.0024(9) -0.0097(10) 0.0012(9)
O1 0.0340(9) 0.0119(7) 0.0255(8) -0.0057(6) -0.0078(7) 0.0049(6)
C65 0.0379(14) 0.0225(11) 0.0309(13) -0.0051(10) -0.0082(11) 0.0007(10)
C66 0.0479(15) 0.0244(12) 0.0252(12) -0.0080(11) -0.0030(11) 0.0018(10)
C67 0.0512(16) 0.0172(11) 0.0227(12) -0.0045(10) -0.0112(11) 0.0025(9)
C68 0.0438(14) 0.0105(9) 0.0228(11) -0.0031(9) -0.0137(10) 0.0012(8)
C69 0.0468(14) 0.0136(10) 0.0256(12) -0.0035(10) -0.0207(11) 0.0033(9)
C70 0.0400(13) 0.0090(9) 0.0273(12) -0.0044(9) -0.0181(10) 0.0028(8)
C71 0.0413(14) 0.0166(10) 0.0337(13) -0.0046(10) -0.0229(11) 0.0025(9)
C72 0.0382(14) 0.0136(10) 0.0430(15) -0.0017(9) -0.0197(12) -0.0011(10)
C73 0.0386(15) 0.0266(12) 0.0555(17) -0.0017(11) -0.0255(14) -0.0030(12)
C74 0.0308(14) 0.0338(14) 0.066(2) -0.0023(11) -0.0148(14) -0.0095(13)
C75 0.0339(14) 0.0343(14) 0.0553(17) -0.0070(11) -0.0075(12) -0.0067(12)
C76 0.0329(13) 0.0256(12) 0.0411(15) -0.0050(10) -0.0085(11) -0.0026(10)
C77 0.0325(13) 0.0152(10) 0.0357(13) -0.0051(9) -0.0115(10) 0.0005(9)
C78 0.0336(12) 0.0138(10) 0.0274(12) -0.0033(9) -0.0133(10) 0.0004(8)
C79 0.0341(12) 0.0083(9) 0.0259(12) -0.0022(8) -0.0142(10) 0.0025(8)
C80 0.0349(12) 0.0100(9) 0.0206(11) -0.0016(8) -0.0117(9) 0.0021(8)
C81 0.0371(13) 0.0096(9) 0.0231(11) -0.0016(9) -0.0127(10) 0.0008(8)
C82 0.0272(11) 0.0137(10) 0.0245(12) -0.0026(8) -0.0097(9) 0.0027(8)
C83 0.0250(11) 0.0148(10) 0.0232(11) -0.0021(8) -0.0079(9) 0.0040(8)
C84 0.0232(11) 0.0204(10) 0.0182(10) -0.0014(8) -0.0072(8) 0.0028(8)
C85 0.0291(12) 0.0211(11) 0.0211(11) -0.0032(9) -0.0078(9) 0.0037(9)
C86 0.0299(12) 0.0248(11) 0.0232(11) -0.0052(9) -0.0074(9) -0.0008(9)
C87 0.0434(15) 0.0251(12) 0.0306(13) -0.0066(10) -0.0160(11) -0.0020(10)
C88 0.082(2) 0.0260(13) 0.0416(16) -0.0158(14) -0.0252(15) -0.0009(11)
C89 0.0569(19) 0.0363(15) 0.062(2) -0.0155(13) -0.0321(16) -0.0022(13)
C90 0.067(2) 0.0478(17) 0.0443(17) -0.0138(15) -0.0082(15) -0.0199(14)
C91 0.0271(12) 0.0276(11) 0.0190(11) -0.0023(9) -0.0094(9) 0.0001(9)
C92 0.0187(10) 0.0250(11) 0.0170(10) -0.0026(8) -0.0050(8) 0.0046(9)
C93 0.0232(11) 0.0240(11) 0.0188(11) -0.0026(9) -0.0098(9) 0.0057(9)
C94 0.0350(13) 0.0316(12) 0.0201(11) -0.0078(10) -0.0058(10) 0.0050(9)
C95 0.0244(12) 0.0284(12) 0.0322(13) -0.0050(9) -0.0136(10) 0.0081(10)
C96 0.0188(10) 0.0242(11) 0.0191(11) -0.0029(8) -0.0057(8) 0.0046(9)
C97 0.0218(11) 0.0256(11) 0.0209(11) -0.0015(9) -0.0085(9) 0.0064(9)
C98 0.0185(10) 0.0227(11) 0.0248(11) -0.0008(9) -0.0055(9) 0.0086(9)
C99 0.0247(11) 0.0204(11) 0.0265(12) -0.0007(9) -0.0059(9) 0.0092(9)
C100 0.0348(13) 0.0271(12) 0.0342(14) -0.0023(10) 0.0011(11) 0.0126(10)
C101 0.0470(16) 0.0225(12) 0.0446(15) -0.0076(11) -0.0208(13) 0.0141(11)
C102 0.0277(12) 0.0276(12) 0.0348(13) 0.0014(10) -0.0057(10) 0.0114(10)
C103 0.0207(11) 0.0202(10) 0.0250(11) -0.0028(8) -0.0056(9) 0.0039(9)
C104 0.0179(10) 0.0220(10) 0.0195(11) -0.0016(8) -0.0065(8) 0.0051(8)
C105 0.0193(10) 0.0191(10) 0.0233(11) -0.0052(8) -0.0057(9) 0.0035(8)
C106 0.0222(11) 0.0166(10) 0.0239(11) -0.0055(8) -0.0064(9) 0.0033(8)
C107 0.0281(11) 0.0125(9) 0.0209(11) -0.0051(8) -0.0100(9) 0.0018(8)
C108 0.0288(11) 0.0113(9) 0.0216(11) -0.0050(8) -0.0103(9) 0.0025(8)
C109 0.0293(12) 0.0147(10) 0.0206(11) -0.0041(9) -0.0100(9) 0.0025(8)
C110 0.0268(11) 0.0136(10) 0.0277(12) -0.0017(8) -0.0115(9) 0.0004(8)
C111 0.0272(12) 0.0228(11) 0.0297(12) -0.0033(9) -0.0074(10) 0.0018(9)
C112 0.0273(12) 0.0280(12) 0.0374(14) -0.0035(10) -0.0032(10) -0.0017(10)
C113 0.0247(12) 0.0261(12) 0.0437(15) -0.0007(9) -0.0113(11) -0.0030(10)
C114 0.0297(12) 0.0228(11) 0.0383(14) 0.0012(9) -0.0172(11) -0.0024(10)
C115 0.0301(12) 0.0141(10) 0.0309(12) -0.0012(9) -0.0144(10) -0.0008(9)
C116 0.0344(13) 0.0148(10) 0.0251(11) -0.0005(9) -0.0157(10) 0.0006(8)
C117 0.0315(12) 0.0104(9) 0.0229(11) -0.0027(8) -0.0123(9) 0.0010(8)
C118 0.0377(13) 0.0118(9) 0.0197(11) -0.0027(9) -0.0119(9) 0.0009(8)
C119 0.0361(13) 0.0108(9) 0.0212(11) -0.0051(9) -0.0079(9) -0.0002(8)
C120 0.0436(14) 0.0151(10) 0.0217(11) -0.0071(9) -0.0055(10) -0.0004(8)
C121 0.0415(14) 0.0211(11) 0.0258(12) -0.0108(10) 0.0014(10) -0.0020(9)
C122 0.0305(12) 0.0289(12) 0.0294(13) -0.0098(10) -0.0034(10) -0.0018(10)
C123 0.0322(12) 0.0224(11) 0.0275(12) -0.0080(9) -0.0077(10) -0.0004(9)
C124 0.0309(12) 0.0119(9) 0.0230(11) -0.0052(8) -0.0088(9) 0.0001(8)
C125 0.0182(10) 0.0186(10) 0.0196(11) -0.0011(8) -0.0059(8) 0.0078(8)
C126 0.0193(10) 0.0203(10) 0.0189(10) -0.0026(8) -0.0051(8) 0.0013(8)
O2 0.0278(8) 0.0168(7) 0.0195(7) -0.0052(6) -0.0107(6) 0.0061(6)
C127 0.0488(19) 0.075(2) 0.060(2) -0.0051(17) -0.0089(16) -0.0128(18)
C128 0.0482(17) 0.0593(19) 0.0461(17) -0.0077(15) -0.0063(14) -0.0179(15)
C129 0.0293(14) 0.074(2) 0.0479(17) 0.0005(14) -0.0100(12) -0.0280(16)
C130 0.0536(19) 0.0502(18) 0.0422(16) 0.0115(15) -0.0058(14) -0.0048(14)
C131 0.064(2) 0.060(2) 0.0514(19) -0.0244(17) -0.0033(16) -0.0173(16)
C132 0.0487(18) 0.073(2) 0.061(2) 0.0031(17) -0.0288(16) -0.0189(18)
C133 0.0455(18) 0.068(2) 0.0529(19) -0.0001(16) -0.0165(15) -0.0026(16)
C134 0.057(3) 0.052(3) 0.058(3) -0.018(2) -0.023(2) 0.003(2)
C135 0.046(2) 0.036(3) 0.025(4) -0.009(2) -0.012(3) 0.003(2)
C136 0.045(2) 0.041(2) 0.029(2) -0.0020(19) -0.0050(18) 0.0071(16)
C137 0.060(3) 0.036(3) 0.036(2) -0.012(2) -0.011(2) 0.003(2)
C138 0.051(3) 0.037(3) 0.043(3) -0.015(2) -0.011(3) 0.006(2)
C139 0.047(3) 0.045(2) 0.034(2) -0.010(2) -0.0047(19) 0.0029(18)
C140 0.038(2) 0.047(3) 0.029(2) -0.007(2) -0.0049(18) 0.003(2)
C141 0.057(3) 0.052(3) 0.058(3) -0.018(2) -0.023(2) 0.003(2)
C142 0.046(2) 0.036(3) 0.025(4) -0.009(2) -0.012(3) 0.003(2)
C143 0.045(2) 0.041(2) 0.029(2) -0.0020(19) -0.0050(18) 0.0071(16)
C144 0.060(3) 0.036(3) 0.036(2) -0.012(2) -0.011(2) 0.003(2)
C145 0.051(3) 0.037(3) 0.043(3) -0.015(2) -0.011(3) 0.006(2)
C146 0.047(3) 0.045(2) 0.034(2) -0.010(2) -0.0047(19) 0.0029(18)
C147 0.038(2) 0.047(3) 0.029(2) -0.007(2) -0.0049(18) 0.003(2)

loop_
_atom_type_symbol
_atom_type_description
_atom_type_scat_dispersion_real
_atom_type_scat_dispersion_imag
_atom_type_scat_source
C C 0.0181 0.0091 'International Tables Vol C Tables 4.2.6.8 and 6.1.1.4'
H H 0.0000 0.0000 'International Tables Vol C Tables 4.2.6.8 and 6.1.1.4'
O O 0.0492 0.0322 'International Tables Vol C Tables 4.2.6.8 and 6.1.1.4'

loop_
_geom_angle_atom_site_label_1
_geom_angle_atom_site_label_2
_geom_angle_atom_site_label_3
_geom_angle
C2 C1 C18 122.1(2)
C2 C1 H1 118.9
C18 C1 H1 118.9
C1 C2 C3 120.8(2)
C1 C2 H2 119.6
C3 C2 H2 119.6
C4 C3 C2 118.9(2)
C4 C3 H3 120.6
C2 C3 H3 120.6
C3 C4 C5 122.2(2)
C3 C4 H4 118.9
C5 C4 H4 118.9
C6 C5 C4 121.6(2)
C6 C5 C18 119.3(2)
C4 C5 C18 119.1(2)
C5 C6 C7 122.1(2)
C5 C6 H6 118.9
C7 C6 H6 118.9
C8 C7 C6 122.3(2)
C8 C7 C16 118.6(2)
C6 C7 C16 119.0(2)
C7 C8 C9 123.1(2)
C7 C8 H8 118.4
C9 C8 H8 118.4
C8 C9 C10 122.9(2)
C8 C9 C14 118.1(2)
C10 C9 C14 119.0(2)
C11 C10 C9 121.0(2)
C11 C10 H10 119.5
C9 C10 H10 119.5
C10 C11 C12 120.8(2)
C10 C11 H11 119.6
C12 C11 H11 119.6
C13 C12 C11 120.4(2)
C13 C12 H12 119.8
C11 C12 H12 119.8
C12 C13 C14 120.8(2)
C12 C13 H13 119.6
C14 C13 H13 119.6
C15 C14 C13 122.8(2)
C15 C14 C9 119.3(2)
C13 C14 C9 117.9(2)
C14 C15 C16 122.9(2)
C14 C15 H15 118.6
C16 C15 H15 118.6
C15 C16 C17 123.6(2)
C15 C16 C7 118.0(2)
C17 C16 C7 118.3(2)
C18 C17 C16 122.2(2)
C18 C17 C19 119.6(2)
C16 C17 C19 118.2(2)
C17 C18 C1 124.2(2)
C17 C18 C5 118.9(2)
C1 C18 C5 116.9(2)
C20 C19 C17 177.4(3)
C19 C20 C21 173.4(2)
C22 C21 C63 118.3(2)
C22 C21 C20 119.9(2)
C63 C21 C20 121.8(2)
C23 C22 C21 122.9(2)
C23 C22 H22 118.5
C21 C22 H22 118.5
C22 C23 C28 116.4(2)
C22 C23 C24 123.6(2)
C28 C23 C24 120.0(2)
C23 C24 C25 111.5(2)
C23 C24 C27 108.87(19)
C25 C24 C27 108.9(2)
C23 C24 C26 109.93(19)
C25 C24 C26 108.2(2)
C27 C24 C26 109.4(2)
C24 C25 H25A 109.5
C24 C25 H25B 109.5
H25A C25 H25B 109.5
C24 C25 H25C 109.5
H25A C25 H25C 109.5
H25B C25 H25C 109.5
C24 C26 H26A 109.5
C24 C26 H26B 109.5
H26A C26 H26B 109.5
C24 C26 H26C 109.5
H26A C26 H26C 109.5
H26B C26 H26C 109.5
C24 C27 H27A 109.5
C24 C27 H27B 109.5
H27A C27 H27B 109.5
C24 C27 H27C 109.5
H27A C27 H27C 109.5
H27B C27 H27C 109.5
C29 C28 C23 123.2(2)
C29 C28 H28 118.4
C23 C28 H28 118.4
C28 C29 C63 118.6(2)
C28 C29 C30 119.72(19)
C63 C29 C30 121.6(2)
C33 C30 C29 109.88(17)
C33 C30 C31 110.20(18)
C29 C30 C31 109.85(18)
C33 C30 C32 108.28(18)
C29 C30 C32 108.65(17)
C31 C30 C32 109.95(17)
C30 C31 H31A 109.5
C30 C31 H31B 109.5
H31A C31 H31B 109.5
C30 C31 H31C 109.5
H31A C31 H31C 109.5
H31B C31 H31C 109.5
C30 C32 H32A 109.5
C30 C32 H32B 109.5
H32A C32 H32B 109.5
C30 C32 H32C 109.5
H32A C32 H32C 109.5
H32B C32 H32C 109.5
C62 C33 C34 117.2(2)
C62 C33 C30 123.0(2)
C34 C33 C30 119.71(19)
C35 C34 C33 122.8(2)
C35 C34 H34 118.6
C33 C34 H34 118.6
C40 C35 C34 117.6(2)
C40 C35 C36 125.8(4)
C34 C35 C36 116.5(4)
C40 C35 C36A 115.2(6)
C34 C35 C36A 127.0(6)
C37 C36 C35 109.4(8)
C37 C36 C39 109.4(9)
C35 C36 C39 109.7(7)
C37 C36 C38 110.3(8)
C35 C36 C38 110.9(8)
C39 C36 C38 107.1(8)
C36 C37 H37A 109.5
C36 C37 H37B 109.5
H37A C37 H37B 109.5
C36 C37 H37C 109.5
H37A C37 H37C 109.5
H37B C37 H37C 109.5
C36 C38 H38A 109.5
C36 C38 H38B 109.5
H38A C38 H38B 109.5
C36 C38 H38C 109.5
H38A C38 H38C 109.5
H38B C38 H38C 109.5
C36 C39 H39A 109.5
C36 C39 H39B 109.5
H39A C39 H39B 109.5
C36 C39 H39C 109.5
H39A C39 H39C 109.5
H39B C39 H39C 109.5
C37A C36A C39A 110.8(13)
C37A C36A C38A 109.6(12)
C39A C36A C38A 105.5(11)
C37A C36A C35 113.4(11)
C39A C36A C35 109.4(11)
C38A C36A C35 107.7(11)
C36A C37A H37D 109.5
C36A C37A H37E 109.5
H37D C37A H37E 109.5
C36A C37A H37F 109.5
H37D C37A H37F 109.5
H37E C37A H37F 109.5
C36A C38A H38D 109.5
C36A C38A H38E 109.5
H38D C38A H38E 109.5
C36A C38A H38F 109.5
H38D C38A H38F 109.5
H38E C38A H38F 109.5
C36A C39A H39D 109.5
C36A C39A H39E 109.5
H39D C39A H39E 109.5
C36A C39A H39F 109.5
H39D C39A H39F 109.5
H39E C39A H39F 109.5
C35 C40 C41 122.0(2)
C35 C40 H40 119.0
C41 C40 H40 119.0
C40 C41 C62 118.4(2)
C40 C41 C42 120.9(2)
C62 C41 C42 120.7(2)
C43 C42 C41 178.6(3)
C42 C43 C44 174.7(3)
C45 C44 C61 121.2(2)
C45 C44 C43 120.2(2)
C61 C44 C43 118.5(2)
C44 C45 C46 122.8(2)
C44 C45 C50 119.3(2)
C46 C45 C50 117.8(2)
C47 C46 C45 121.5(2)
C47 C46 H46 119.3
C45 C46 H46 119.3
C46 C47 C48 120.5(3)
C46 C47 H47 119.7
C48 C47 H47 119.7
C49 C48 C47 119.7(3)
C49 C48 H48 120.2
C47 C48 H48 120.2
C48 C49 C50 121.9(3)
C48 C49 H49 119.0
C50 C49 H49 119.0
C51 C50 C49 122.0(2)
C51 C50 C45 119.4(2)
C49 C50 C45 118.6(3)
C50 C51 C52 121.9(2)
C50 C51 H51 119.0
C52 C51 H51 119.0
C51 C52 C53 122.0(2)
C51 C52 C61 119.5(2)
C53 C52 C61 118.5(2)
C54 C53 C52 122.6(2)
C54 C53 H53 118.7
C52 C53 H53 118.7
C53 C54 C55 122.9(2)
C53 C54 C59 119.1(2)
C55 C54 C59 118.0(2)
C56 C55 C54 120.7(3)
C56 C55 H55 119.6
C54 C55 H55 119.6
C55 C56 C57 121.1(3)
C55 C56 H56 119.4
C57 C56 H56 119.4
C58 C57 C56 120.1(3)
C58 C57 H57 119.9
C56 C57 H57 119.9
C57 C58 C59 121.6(3)
C57 C58 H58 119.2
C59 C58 H58 119.2
C60 C59 C58 122.5(2)
C60 C59 C54 119.1(2)
C58 C59 C54 118.4(2)
C59 C60 C61 121.7(2)
C59 C60 H60 119.1
C61 C60 H60 119.1
C60 C61 C44 122.5(2)
C60 C61 C52 119.0(2)
C44 C61 C52 118.5(2)
C33 C62 O1 123.1(2)
C33 C62 C41 122.0(2)
O1 C62 C41 114.86(18)
O1 C63 C29 124.3(2)
O1 C63 C21 115.20(19)
C29 C63 C21 120.5(2)
C65 C64 C81 121.6(2)
C65 C64 H64 119.2
C81 C64 H64 119.2
C63 O1 C62 117.96(16)
C64 C65 C66 120.7(2)
C64 C65 H65 119.7
C66 C65 H65 119.7
C67 C66 C65 119.8(2)
C67 C66 H66 120.1
C65 C66 H66 120.1
C66 C67 C68 121.7(2)
C66 C67 H67 119.1
C68 C67 H67 119.1
C69 C68 C67 122.4(2)
C69 C68 C81 119.1(2)
C67 C68 C81 118.5(2)
C68 C69 C70 122.7(2)
C68 C69 H69 118.7
C70 C69 H69 118.7
C71 C70 C69 122.7(2)
C71 C70 C79 118.7(2)
C69 C70 C79 118.6(2)
C72 C71 C70 122.9(2)
C72 C71 H71 118.5
C70 C71 H71 118.5
C71 C72 C73 123.6(2)
C71 C72 C77 118.5(2)
C73 C72 C77 117.8(2)
C74 C73 C72 121.7(2)
C74 C73 H73 119.1
C72 C73 H73 119.1
C73 C74 C75 120.3(2)
C73 C74 H74 119.9
C75 C74 H74 119.9
C76 C75 C74 120.1(3)
C76 C75 H75 119.9
C74 C75 H75 119.9
C75 C76 C77 121.7(2)
C75 C76 H76 119.1
C77 C76 H76 119.1
C78 C77 C76 122.8(2)
C78 C77 C72 119.0(2)
C76 C77 C72 118.2(2)
C77 C78 C79 122.7(2)
C77 C78 H78 118.6
C79 C78 H78 118.6
C78 C79 C80 122.60(19)
C78 C79 C70 118.1(2)
C80 C79 C70 119.3(2)
C81 C80 C79 121.09(19)
C81 C80 C82 119.6(2)
C79 C80 C82 119.1(2)
C80 C81 C64 123.08(19)
C80 C81 C68 119.2(2)
C64 C81 C68 117.7(2)
C83 C82 C80 174.9(2)
C82 C83 C84 177.1(2)
C85 C84 C126 118.88(19)
C85 C84 C83 120.75(19)
C126 C84 C83 120.37(19)
C84 C85 C86 121.6(2)
C84 C85 H85 119.2
C86 C85 H85 119.2
C91 C86 C85 117.3(2)
C91 C86 C87 120.6(2)
C85 C86 C87 122.1(2)
C89 C87 C88 108.7(2)
C89 C87 C90 108.9(2)
C88 C87 C90 109.1(2)
C89 C87 C86 110.5(2)
C88 C87 C86 111.9(2)
C90 C87 C86 107.7(2)
C87 C88 H88A 109.5
C87 C88 H88B 109.5
H88A C88 H88B 109.5
C87 C88 H88C 109.5
H88A C88 H88C 109.5
H88B C88 H88C 109.5
C87 C89 H89A 109.5
C87 C89 H89B 109.5
H89A C89 H89B 109.5
C87 C89 H89C 109.5
H89A C89 H89C 109.5
H89B C89 H89C 109.5
C87 C90 H90A 109.5
C87 C90 H90B 109.5
H90A C90 H90B 109.5
C87 C90 H90C 109.5
H90A C90 H90C 109.5
H90B C90 H90C 109.5
C86 C91 C92 123.4(2)
C86 C91 H91 118.3
C92 C91 H91 118.3
C126 C92 C91 117.17(19)
C126 C92 C93 121.81(19)
C91 C92 C93 121.02(18)
C96 C93 C92 110.42(17)
C96 C93 C94 108.86(18)
C92 C93 C94 109.44(18)
C96 C93 C95 110.31(18)
C92 C93 C95 108.84(18)
C94 C93 C95 108.94(18)
C93 C94 H94A 109.5
C93 C94 H94B 109.5
H94A C94 H94B 109.5
C93 C94 H94C 109.5
H94A C94 H94C 109.5
H94B C94 H94C 109.5
C93 C95 H95A 109.5
C93 C95 H95B 109.5
H95A C95 H95B 109.5
C93 C95 H95C 109.5
H95A C95 H95C 109.5
H95B C95 H95C 109.5
C125 C96 C97 116.5(2)
C125 C96 C93 121.50(18)
C97 C96 C93 122.02(18)
C98 C97 C96 123.97(19)
C98 C97 H97 118.0
C96 C97 H97 118.0
C97 C98 C103 117.23(19)
C97 C98 C99 120.55(19)
C103 C98 C99 122.2(2)
C100 C99 C101 107.7(2)
C100 C99 C102 109.69(19)
C101 C99 C102 108.3(2)
C100 C99 C98 110.01(19)
C101 C99 C98 112.01(18)
C102 C99 C98 109.15(18)
C99 C100 H10A 109.5
C99 C100 H10B 109.5
H10A C100 H10B 109.5
C99 C100 H10C 109.5
H10A C100 H10C 109.5
H10B C100 H10C 109.5
C99 C101 H10D 109.5
C99 C101 H10E 109.5
H10D C101 H10E 109.5
C99 C101 H10F 109.5
H10D C101 H10F 109.5
H10E C101 H10F 109.5
C99 C102 H10G 109.5
C99 C102 H10H 109.5
H10G C102 H10H 109.5
C99 C102 H10I 109.5
H10G C102 H10I 109.5
H10H C102 H10I 109.5
C104 C103 C98 121.1(2)
C104 C103 H103 119.5
C98 C103 H103 119.5
C103 C104 C125 119.16(19)
C103 C104 C105 122.4(2)
C125 C104 C105 118.44(18)
C106 C105 C104 173.6(2)
C105 C106 C107 178.9(2)
C124 C107 C108 121.34(19)
C124 C107 C106 119.36(19)
C108 C107 C106 119.3(2)
C109 C108 C107 122.62(19)
C109 C108 C117 118.4(2)
C107 C108 C117 119.0(2)
C110 C109 C108 122.50(19)
C110 C109 H109 118.7
C108 C109 H109 118.7
C109 C110 C111 122.7(2)
C109 C110 C115 119.2(2)
C111 C110 C115 118.1(2)
C112 C111 C110 121.6(2)
C112 C111 H111 119.2
C110 C111 H111 119.2
C111 C112 C113 120.5(2)
C111 C112 H112 119.8
C113 C112 H112 119.8
C114 C113 C112 119.8(2)
C114 C113 H113 120.1
C112 C113 H113 120.1
C113 C114 C115 121.7(2)
C113 C114 H114 119.1
C115 C114 H114 119.1
C116 C115 C114 123.1(2)
C116 C115 C110 118.7(2)
C114 C115 C110 118.2(2)
C115 C116 C117 122.52(19)
C115 C116 H116 118.7
C117 C116 H116 118.7
C116 C117 C118 122.76(19)
C116 C117 C108 118.6(2)
C118 C117 C108 118.6(2)
C119 C118 C117 122.40(19)
C119 C118 H118 118.8
C117 C118 H118 118.8
C118 C119 C120 122.2(2)
C118 C119 C124 119.7(2)
C120 C119 C124 118.1(2)
C121 C120 C119 121.7(2)
C121 C120 H120 119.1
C119 C120 H120 119.1
C120 C121 C122 120.2(2)
C120 C121 H121 119.9
C122 C121 H121 119.9
C123 C122 C121 120.4(2)
C123 C122 H122 119.8
C121 C122 H122 119.8
C122 C123 C124 121.2(2)
C122 C123 H123 119.4
C124 C123 H123 119.4
C107 C124 C123 122.77(19)
C107 C124 C119 118.9(2)
C123 C124 C119 118.3(2)
O2 C125 C96 123.78(19)
O2 C125 C104 114.13(17)
C96 C125 C104 122.10(19)
O2 C126 C92 123.63(18)
O2 C126 C84 114.74(18)
C92 C126 C84 121.6(2)
C126 O2 C125 118.71(16)
C128 C127 H12A 109.5
C128 C127 H12B 109.5
H12A C127 H12B 109.5
C128 C127 H12C 109.5
H12A C127 H12C 109.5
H12B C127 H12C 109.5
C129 C128 C133 118.3(3)
C129 C128 C127 120.3(3)
C133 C128 C127 121.4(3)
C128 C129 C130 121.5(3)
C128 C129 H129 119.2
C130 C129 H129 119.2
C131 C130 C129 118.8(3)
C131 C130 H130 120.6
C129 C130 H130 120.6
C130 C131 C132 119.1(3)
C130 C131 H131 120.4
C132 C131 H131 120.4
C133 C132 C131 121.3(3)
C133 C132 H132 119.4
C131 C132 H132 119.4
C132 C133 C128 121.0(3)
C132 C133 H133 119.5
C128 C133 H133 119.5
C135 C134 H13A 109.5
C135 C134 H13B 109.5
H13A C134 H13B 109.5
C135 C134 H13C 109.5
H13A C134 H13C 109.5
H13B C134 H13C 109.5
C140 C135 C136 117.8(5)
C140 C135 C134 122.1(5)
C136 C135 C134 120.1(5)
C137 C136 C135 120.4(5)
C137 C136 H136 119.8
C135 C136 H136 119.8
C136 C137 C138 121.2(6)
C136 C137 H137 119.4
C138 C137 H137 119.4
C139 C138 C137 119.3(7)
C139 C138 H138 120.3
C137 C138 H138 120.3
C138 C139 C140 119.5(6)
C138 C139 H139 120.3
C140 C139 H139 120.3
C135 C140 C139 121.8(5)
C135 C140 H140 119.1
C139 C140 H140 119.1
C142 C141 H14A 109.5
C142 C141 H14B 109.5
H14A C141 H14B 109.5
C142 C141 H14C 109.5
H14A C141 H14C 109.5
H14B C141 H14C 109.5
C147 C142 C143 117.6(8)
C147 C142 C141 120.2(8)
C143 C142 C141 122.1(8)
C144 C143 C142 122.0(9)
C144 C143 H143 119.0
C142 C143 H143 119.0
C145 C144 C143 120.0(10)
C145 C144 H144 120.0
C143 C144 H144 120.0
C144 C145 C146 119.5(9)
C144 C145 H145 120.2
C146 C145 H145 120.2
C145 C146 C147 120.0(7)
C145 C146 H146 120.0
C147 C146 H146 120.0
C142 C147 C146 120.9(8)
C142 C147 H147 119.6
C146 C147 H147 119.6

loop_
_geom_bond_atom_site_label_1
_geom_bond_atom_site_label_2
_geom_bond_distance
C1 C2 1.352(4)
C1 C18 1.420(4)
C1 H1 0.95
C2 C3 1.433(4)
C2 H2 0.95
C3 C4 1.362(4)
C3 H3 0.95
C4 C5 1.402(4)
C4 H4 0.95
C5 C6 1.394(4)
C5 C18 1.459(3)
C6 C7 1.404(4)
C6 H6 0.95
C7 C8 1.390(4)
C7 C16 1.458(3)
C8 C9 1.394(4)
C8 H8 0.95
C9 C10 1.411(4)
C9 C14 1.451(3)
C10 C11 1.353(4)
C10 H10 0.95
C11 C12 1.417(4)
C11 H11 0.95
C12 C13 1.368(4)
C12 H12 0.95
C13 C14 1.424(3)
C13 H13 0.95
C14 C15 1.382(3)
C15 C16 1.400(3)
C15 H15 0.95
C16 C17 1.421(3)
C17 C18 1.389(3)
C17 C19 1.448(3)
C19 C20 1.209(3)
C20 C21 1.435(3)
C21 C22 1.399(4)
C21 C63 1.410(3)
C22 C23 1.388(3)
C22 H22 0.95
C23 C28 1.400(3)
C23 C24 1.532(3)
C24 C25 1.534(3)
C24 C27 1.535(3)
C24 C26 1.536(3)
C25 H25A 0.98
C25 H25B 0.98
C25 H25C 0.98
C26 H26A 0.98
C26 H26B 0.98
C26 H26C 0.98
C27 H27A 0.98
C27 H27B 0.98
C27 H27C 0.98
C28 C29 1.391(3)
C28 H28 0.95
C29 C63 1.391(3)
C29 C30 1.524(3)
C30 C33 1.522(3)
C30 C31 1.539(3)
C30 C32 1.540(3)
C31 H31A 0.98
C31 H31B 0.98
C31 H31C 0.98
C32 H32A 0.98
C32 H32B 0.98
C32 H32C 0.98
C33 C62 1.378(3)
C33 C34 1.410(3)
C34 C35 1.391(4)
C34 H34 0.95
C35 C40 1.384(3)
C35 C36 1.533(15)
C35 C36A 1.57(2)
C36 C37 1.512(11)
C36 C39 1.536(10)
C36 C38 1.546(11)
C37 H37A 0.98
C37 H37B 0.98
C37 H37C 0.98
C38 H38A 0.98
C38 H38B 0.98
C38 H38C 0.98
C39 H39A 0.98
C39 H39B 0.98
C39 H39C 0.98
C36A C37A 1.504(15)
C36A C39A 1.537(14)
C36A C38A 1.538(16)
C37A H37D 0.98
C37A H37E 0.98
C37A H37F 0.98
C38A H38D 0.98
C38A H38E 0.98
C38A H38F 0.98
C39A H39D 0.98
C39A H39E 0.98
C39A H39F 0.98
C40 C41 1.394(3)
C40 H40 0.95
C41 C62 1.400(3)
C41 C42 1.427(3)
C42 C43 1.205(3)
C43 C44 1.425(3)
C44 C45 1.395(4)
C44 C61 1.423(4)
C45 C46 1.429(4)
C45 C50 1.445(3)
C46 C47 1.363(4)
C46 H46 0.95
C47 C48 1.425(4)
C47 H47 0.95
C48 C49 1.359(4)
C48 H48 0.95
C49 C50 1.421(4)
C49 H49 0.95
C50 C51 1.389(4)
C51 C52 1.396(4)
C51 H51 0.95
C52 C53 1.405(4)
C52 C61 1.442(3)
C53 C54 1.375(4)
C53 H53 0.95
C54 C55 1.432(4)
C54 C59 1.444(3)
C55 C56 1.353(4)
C55 H55 0.95
C56 C57 1.416(4)
C56 H56 0.95
C57 C58 1.348(4)
C57 H57 0.95
C58 C59 1.421(4)
C58 H58 0.95
C59 C60 1.394(4)
C60 C61 1.403(4)
C60 H60 0.95
C62 O1 1.387(3)
C63 O1 1.371(3)
C64 C65 1.353(4)
C64 C81 1.424(3)
C64 H64 0.95
C65 C66 1.437(3)
C65 H65 0.95
C66 C67 1.348(4)
C66 H66 0.95
C67 C68 1.427(4)
C67 H67 0.95
C68 C69 1.385(4)
C68 C81 1.455(3)
C69 C70 1.400(4)
C69 H69 0.95
C70 C71 1.398(3)
C70 C79 1.452(3)
C71 C72 1.383(4)
C71 H71 0.95
C72 C73 1.430(4)
C72 C77 1.450(3)
C73 C74 1.354(4)
C73 H73 0.95
C74 C75 1.431(4)
C74 H74 0.95
C75 C76 1.353(4)
C75 H75 0.95
C76 C77 1.427(4)
C76 H76 0.95
C77 C78 1.386(3)
C78 C79 1.403(3)
C78 H78 0.95
C79 C80 1.415(3)
C80 C81 1.405(3)
C80 C82 1.437(3)
C82 C83 1.206(3)
C83 C84 1.440(3)
C84 C85 1.392(3)
C84 C126 1.400(3)
C85 C86 1.395(3)
C85 H85 0.95
C86 C91 1.394(3)
C86 C87 1.536(3)
C87 C89 1.524(4)
C87 C88 1.527(4)
C87 C90 1.535(4)
C88 H88A 0.98
C88 H88B 0.98
C88 H88C 0.98
C89 H89A 0.98
C89 H89B 0.98
C89 H89C 0.98
C90 H90A 0.98
C90 H90B 0.98
C90 H90C 0.98
C91 C92 1.394(3)
C91 H91 0.95
C92 C126 1.393(3)
C92 C93 1.532(3)
C93 C96 1.528(3)
C93 C94 1.540(3)
C93 C95 1.541(3)
C94 H94A 0.98
C94 H94B 0.98
C94 H94C 0.98
C95 H95A 0.98
C95 H95B 0.98
C95 H95C 0.98
C96 C125 1.393(3)
C96 C97 1.394(3)
C97 C98 1.393(3)
C97 H97 0.95
C98 C103 1.402(3)
C98 C99 1.535(3)
C99 C100 1.530(3)
C99 C101 1.530(4)
C99 C102 1.531(3)
C100 H10A 0.98
C100 H10B 0.98
C100 H10C 0.98
C101 H10D 0.98
C101 H10E 0.98
C101 H10F 0.98
C102 H10G 0.98
C102 H10H 0.98
C102 H10I 0.98
C103 C104 1.391(3)
C103 H103 0.95
C104 C125 1.397(3)
C104 C105 1.431(3)
C105 C106 1.205(3)
C106 C107 1.432(3)
C107 C124 1.403(3)
C107 C108 1.419(3)
C108 C109 1.401(3)
C108 C117 1.452(3)
C109 C110 1.384(3)
C109 H109 0.95
C110 C111 1.424(3)
C110 C115 1.450(3)
C111 C112 1.357(3)
C111 H111 0.95
C112 C113 1.429(4)
C112 H112 0.95
C113 C114 1.360(4)
C113 H113 0.95
C114 C115 1.426(3)
C114 H114 0.95
C115 C116 1.387(3)
C116 C117 1.401(3)
C116 H116 0.95
C117 C118 1.406(3)
C118 C119 1.380(3)
C118 H118 0.95
C119 C120 1.430(3)
C119 C124 1.449(3)
C120 C121 1.351(4)
C120 H120 0.95
C121 C122 1.431(3)
C121 H121 0.95
C122 C123 1.361(4)
C122 H122 0.95
C123 C124 1.428(3)
C123 H123 0.95
C125 O2 1.377(2)
C126 O2 1.367(3)
C127 C128 1.452(5)
C127 H12A 0.98
C127 H12B 0.98
C127 H12C 0.98
C128 C129 1.322(5)
C128 C133 1.424(4)
C129 C130 1.466(5)
C129 H129 0.95
C130 C131 1.336(5)
C130 H130 0.95
C131 C132 1.423(5)
C131 H131 0.95
C132 C133 1.327(5)
C132 H132 0.95
C133 H133 0.95
C134 C135 1.494(7)
C134 H13A 0.98
C134 H13B 0.98
C134 H13C 0.98
C135 C140 1.378(7)
C135 C136 1.415(7)
C136 C137 1.363(8)
C136 H136 0.95
C137 C138 1.390(9)
C137 H137 0.95
C138 C139 1.380(9)
C138 H138 0.95
C139 C140 1.394(8)
C139 H139 0.95
C140 H140 0.95
C141 C142 1.491(11)
C141 H14A 0.98
C141 H14B 0.98
C141 H14C 0.98
C142 C147 1.376(11)
C142 C143 1.383(12)
C143 C144 1.383(13)
C143 H143 0.95
C144 C145 1.365(13)
C144 H144 0.95
C145 C146 1.380(10)
C145 H145 0.95
C146 C147 1.403(10)
C146 H146 0.95
C147 H147 0.95

loop_
_geom_torsion_atom_site_label_1
_geom_torsion_atom_site_label_2
_geom_torsion_atom_site_label_3
_geom_torsion_atom_site_label_4
_geom_torsion
C18 C1 C2 C3 -0.2(4)
C1 C2 C3 C4 -1.3(4)
C2 C3 C4 C5 2.5(4)
C3 C4 C5 C6 176.6(2)
C3 C4 C5 C18 -2.1(4)
C4 C5 C6 C7 -177.1(2)
C18 C5 C6 C7 1.7(4)
C5 C6 C7 C8 176.8(2)
C5 C6 C7 C16 -1.2(4)
C6 C7 C8 C9 -177.3(2)
C16 C7 C8 C9 0.8(4)
C7 C8 C9 C10 179.2(2)
C7 C8 C9 C14 -0.4(3)
C8 C9 C10 C11 179.3(2)
C14 C9 C10 C11 -1.1(4)
C9 C10 C11 C12 0.6(4)
C10 C11 C12 C13 0.3(4)
C11 C12 C13 C14 -0.8(4)
C12 C13 C14 C15 -178.7(2)
C12 C13 C14 C9 0.4(4)
C8 C9 C14 C15 -0.7(3)
C10 C9 C14 C15 179.7(2)
C8 C9 C14 C13 -179.8(2)
C10 C9 C14 C13 0.6(3)
C13 C14 C15 C16 -179.5(2)
C9 C14 C15 C16 1.4(3)
C14 C15 C16 C17 177.9(2)
C14 C15 C16 C7 -1.0(3)
C8 C7 C16 C15 -0.1(3)
C6 C7 C16 C15 178.0(2)
C8 C7 C16 C17 -179.0(2)
C6 C7 C16 C17 -0.9(3)
C15 C16 C17 C18 -176.2(2)
C7 C16 C17 C18 2.7(3)
C15 C16 C17 C19 1.9(3)
C7 C16 C17 C19 -179.2(2)
C16 C17 C18 C1 175.9(2)
C19 C17 C18 C1 -2.2(4)
C16 C17 C18 C5 -2.2(3)
C19 C17 C18 C5 179.7(2)
C2 C1 C18 C17 -177.5(2)
C2 C1 C18 C5 0.5(3)
C6 C5 C18 C17 0.0(3)
C4 C5 C18 C17 178.8(2)
C6 C5 C18 C1 -178.2(2)
C4 C5 C18 C1 0.6(3)
C63 C21 C22 C23 0.2(3)
C20 C21 C22 C23 -178.3(2)
C21 C22 C23 C28 0.4(3)
C21 C22 C23 C24 178.0(2)
C22 C23 C24 C25 6.9(3)
C28 C23 C24 C25 -175.6(2)
C22 C23 C24 C27 -113.3(2)
C28 C23 C24 C27 64.2(2)
C22 C23 C24 C26 126.9(2)
C28 C23 C24 C26 -55.6(3)
C22 C23 C28 C29 -0.9(3)
C24 C23 C28 C29 -178.59(19)
C23 C28 C29 C63 0.8(3)
C23 C28 C29 C30 178.36(19)
C28 C29 C30 C33 179.24(18)
C63 C29 C30 C33 -3.3(3)
C28 C29 C30 C31 57.8(3)
C63 C29 C30 C31 -124.7(2)
C28 C29 C30 C32 -62.5(2)
C63 C29 C30 C32 115.0(2)
C29 C30 C33 C62 3.5(3)
C31 C30 C33 C62 124.7(2)
C32 C30 C33 C62 -115.0(2)
C29 C30 C33 C34 -179.34(19)
C31 C30 C33 C34 -58.2(3)
C32 C30 C33 C34 62.1(2)
C62 C33 C34 C35 0.4(3)
C30 C33 C34 C35 -176.9(2)
C33 C34 C35 C40 -0.3(4)
C33 C34 C35 C36 -176.6(5)
C33 C34 C35 C36A 174.2(6)
C40 C35 C36 C37 120.0(6)
C34 C35 C36 C37 -64.0(8)
C40 C35 C36 C39 0.0(10)
C34 C35 C36 C39 176.0(6)
C40 C35 C36 C38 -118.0(6)
C34 C35 C36 C38 57.9(7)
C40 C35 C36A C37A 68.4(11)
C34 C35 C36A C37A -106.2(10)
C40 C35 C36A C39A -55.9(11)
C34 C35 C36A C39A 129.5(9)
C40 C35 C36A C38A -170.1(6)
C34 C35 C36A C38A 15.3(11)
C34 C35 C40 C41 -0.3(4)
C36 C35 C40 C41 175.6(5)
C36A C35 C40 C41 -175.5(6)
C35 C40 C41 C62 0.8(4)
C35 C40 C41 C42 -178.6(2)
C61 C44 C45 C46 178.2(2)
C43 C44 C45 C46 1.7(3)
C61 C44 C45 C50 1.7(3)
C43 C44 C45 C50 -174.8(2)
C44 C45 C46 C47 -175.8(2)
C50 C45 C46 C47 0.8(4)
C45 C46 C47 C48 -0.7(4)
C46 C47 C48 C49 -0.3(5)
C47 C48 C49 C50 1.1(4)
C48 C49 C50 C51 176.2(3)
C48 C49 C50 C45 -1.0(4)
C44 C45 C50 C51 -0.5(3)
C46 C45 C50 C51 -177.2(2)
C44 C45 C50 C49 176.8(2)
C46 C45 C50 C49 0.0(3)
C49 C50 C51 C52 -177.5(2)
C45 C50 C51 C52 -0.4(3)
C50 C51 C52 C53 179.4(2)
C50 C51 C52 C61 0.1(3)
C51 C52 C53 C54 -177.4(2)
C61 C52 C53 C54 1.8(4)
C52 C53 C54 C55 177.3(2)
C52 C53 C54 C59 -1.5(4)
C53 C54 C55 C56 -177.5(3)
C59 C54 C55 C56 1.3(4)
C54 C55 C56 C57 -2.2(5)
C55 C56 C57 C58 1.3(5)
C56 C57 C58 C59 0.4(4)
C57 C58 C59 C60 177.9(3)
C57 C58 C59 C54 -1.2(4)
C53 C54 C59 C60 0.1(3)
C55 C54 C59 C60 -178.8(2)
C53 C54 C59 C58 179.2(2)
C55 C54 C59 C58 0.3(3)
C58 C59 C60 C61 -178.2(2)
C54 C59 C60 C61 0.9(3)
C59 C60 C61 C44 176.8(2)
C59 C60 C61 C52 -0.5(3)
C45 C44 C61 C60 -179.3(2)
C43 C44 C61 C60 -2.7(3)
C45 C44 C61 C52 -1.9(3)
C43 C44 C61 C52 174.6(2)
C51 C52 C61 C60 178.5(2)
C53 C52 C61 C60 -0.8(3)
C51 C52 C61 C44 1.0(3)
C53 C52 C61 C44 -178.3(2)
C34 C33 C62 O1 -179.56(19)
C30 C33 C62 O1 -2.4(3)
C34 C33 C62 C41 0.1(3)
C30 C33 C62 C41 177.3(2)
C40 C41 C62 C33 -0.7(3)
C42 C41 C62 C33 178.7(2)
C40 C41 C62 O1 179.01(19)
C42 C41 C62 O1 -1.5(3)
C28 C29 C63 O1 179.41(19)
C30 C29 C63 O1 1.9(3)
C28 C29 C63 C21 -0.2(3)
C30 C29 C63 C21 -177.68(19)
C22 C21 C63 O1 -179.93(18)
C20 C21 C63 O1 -1.5(3)
C22 C21 C63 C29 -0.3(3)
C20 C21 C63 C29 178.1(2)
C29 C63 O1 C62 -0.2(3)
C21 C63 O1 C62 179.36(18)
C33 C62 O1 C63 0.5(3)
C41 C62 O1 C63 -179.25(18)
C81 C64 C65 C66 -0.1(3)
C64 C65 C66 C67 -0.6(3)
C65 C66 C67 C68 1.1(3)
C66 C67 C68 C69 177.3(2)
C66 C67 C68 C81 -0.9(3)
C67 C68 C69 C70 -176.8(2)
C81 C68 C69 C70 1.4(3)
C68 C69 C70 C71 174.6(2)
C68 C69 C70 C79 -3.3(3)
C69 C70 C71 C72 -177.7(2)
C79 C70 C71 C72 0.1(3)
C70 C71 C72 C73 177.3(2)
C70 C71 C72 C77 -2.7(3)
C71 C72 C73 C74 178.6(2)
C77 C72 C73 C74 -1.4(4)
C72 C73 C74 C75 -0.5(4)
C73 C74 C75 C76 1.6(4)
C74 C75 C76 C77 -0.6(4)
C75 C76 C77 C78 178.3(2)
C75 C76 C77 C72 -1.4(3)
C71 C72 C77 C78 2.7(3)
C73 C72 C77 C78 -177.4(2)
C71 C72 C77 C76 -177.7(2)
C73 C72 C77 C76 2.3(3)
C76 C77 C78 C79 -179.8(2)
C72 C77 C78 C79 -0.1(3)
C77 C78 C79 C80 174.65(19)
C77 C78 C79 C70 -2.5(3)
C71 C70 C79 C78 2.4(3)
C69 C70 C79 C78 -179.62(18)
C71 C70 C79 C80 -174.78(19)
C69 C70 C79 C80 3.2(3)
C78 C79 C80 C81 -178.43(19)
C70 C79 C80 C81 -1.4(3)
C78 C79 C80 C82 -3.9(3)
C70 C79 C80 C82 173.12(18)
C79 C80 C81 C64 178.09(19)
C82 C80 C81 C64 3.6(3)
C79 C80 C81 C68 -0.5(3)
C82 C80 C81 C68 -174.93(18)
C65 C64 C81 C80 -178.2(2)
C65 C64 C81 C68 0.4(3)
C69 C68 C81 C80 0.5(3)
C67 C68 C81 C80 178.76(19)
C69 C68 C81 C64 -178.16(19)
C67 C68 C81 C64 0.1(3)
C126 C84 C85 C86 -0.3(3)
C83 C84 C85 C86 179.8(2)
C84 C85 C86 C91 0.4(3)
C84 C85 C86 C87 -177.3(2)
C91 C86 C87 C89 49.5(3)
C85 C86 C87 C89 -132.9(3)
C91 C86 C87 C88 170.8(2)
C85 C86 C87 C88 -11.7(4)
C91 C86 C87 C90 -69.3(3)
C85 C86 C87 C90 108.2(3)
C85 C86 C91 C92 0.1(3)
C87 C86 C91 C92 177.7(2)
C86 C91 C92 C126 -0.5(3)
C86 C91 C92 C93 179.0(2)
C126 C92 C93 C96 -1.4(3)
C91 C92 C93 C96 179.1(2)
C126 C92 C93 C94 -121.2(2)
C91 C92 C93 C94 59.3(3)
C126 C92 C93 C95 119.8(2)
C91 C92 C93 C95 -59.7(3)
C92 C93 C96 C125 -0.6(3)
C94 C93 C96 C125 119.6(2)
C95 C93 C96 C125 -120.9(2)
C92 C93 C96 C97 -178.6(2)
C94 C93 C96 C97 -58.4(3)
C95 C93 C96 C97 61.1(3)
C125 C96 C97 C98 -0.6(3)
C93 C96 C97 C98 177.5(2)
C96 C97 C98 C103 -0.8(3)
C96 C97 C98 C99 178.7(2)
C97 C98 C99 C100 54.6(3)
C103 C98 C99 C100 -125.9(2)
C97 C98 C99 C101 174.3(2)
C103 C98 C99 C101 -6.1(3)
C97 C98 C99 C102 -65.8(3)
C103 C98 C99 C102 113.7(2)
C97 C98 C103 C104 0.8(3)
C99 C98 C103 C104 -178.7(2)
C98 C103 C104 C125 0.5(3)
C98 C103 C104 C105 -179.0(2)
C124 C107 C108 C109 -177.61(19)
C106 C107 C108 C109 1.0(3)
C124 C107 C108 C117 2.0(3)
C106 C107 C108 C117 -179.33(18)
C107 C108 C109 C110 179.55(19)
C117 C108 C109 C110 -0.1(3)
C108 C109 C110 C111 -178.91(19)
C108 C109 C110 C115 1.8(3)
C109 C110 C111 C112 -178.6(2)
C115 C110 C111 C112 0.7(3)
C110 C111 C112 C113 -0.1(4)
C111 C112 C113 C114 -0.3(4)
C112 C113 C114 C115 0.0(4)
C113 C114 C115 C116 -179.3(2)
C113 C114 C115 C110 0.6(3)
C109 C110 C115 C116 -1.7(3)
C111 C110 C115 C116 178.97(19)
C109 C110 C115 C114 178.37(19)
C111 C110 C115 C114 -0.9(3)
C114 C115 C116 C117 179.8(2)
C110 C115 C116 C117 -0.1(3)
C115 C116 C117 C118 -176.89(19)
C115 C116 C117 C108 1.9(3)
C109 C108 C117 C116 -1.8(3)
C107 C108 C117 C116 178.59(18)
C109 C108 C117 C118 177.05(18)
C107 C108 C117 C118 -2.6(3)
C116 C117 C118 C119 179.62(19)
C108 C117 C118 C119 0.9(3)
C117 C118 C119 C120 -177.79(19)
C117 C118 C119 C124 1.5(3)
C118 C119 C120 C121 -178.7(2)
C124 C119 C120 C121 2.0(3)
C119 C120 C121 C122 -0.2(3)
C120 C121 C122 C123 -1.1(3)
C121 C122 C123 C124 0.7(3)
C108 C107 C124 C123 179.89(19)
C106 C107 C124 C123 1.2(3)
C108 C107 C124 C119 0.3(3)
C106 C107 C124 C119 -178.35(18)
C122 C123 C124 C107 -178.5(2)
C122 C123 C124 C119 1.1(3)
C118 C119 C124 C107 -2.1(3)
C120 C119 C124 C107 177.22(18)
C118 C119 C124 C123 178.32(19)
C120 C119 C124 C123 -2.4(3)
C97 C96 C125 O2 -178.12(19)
C93 C96 C125 O2 3.8(3)
C97 C96 C125 C104 2.1(3)
C93 C96 C125 C104 -176.0(2)
C103 C104 C125 O2 178.10(19)
C105 C104 C125 O2 -2.3(3)
C103 C104 C125 C96 -2.1(3)
C105 C104 C125 C96 177.5(2)
C91 C92 C126 O2 180.0(2)
C93 C92 C126 O2 0.4(3)
C91 C92 C126 C84 0.6(3)
C93 C92 C126 C84 -178.9(2)
C85 C84 C126 O2 -179.63(19)
C83 C84 C126 O2 0.3(3)
C85 C84 C126 C92 -0.2(3)
C83 C84 C126 C92 179.7(2)
C92 C126 O2 C125 2.7(3)
C84 C126 O2 C125 -177.94(18)
C96 C125 O2 C126 -4.8(3)
C104 C125 O2 C126 175.01(18)
C133 C128 C129 C130 -0.4(5)
C127 C128 C129 C130 179.6(3)
C128 C129 C130 C131 -0.3(5)
C129 C130 C131 C132 0.5(5)
C130 C131 C132 C133 -0.2(5)
C131 C132 C133 C128 -0.5(5)
C129 C128 C133 C132 0.8(5)
C127 C128 C133 C132 -179.2(3)
C140 C135 C136 C137 1.1(8)
C134 C135 C136 C137 179.9(5)
C135 C136 C137 C138 -0.8(8)
C136 C137 C138 C139 0.1(10)
C137 C138 C139 C140 0.1(10)
C136 C135 C140 C139 -0.9(8)
C134 C135 C140 C139 -179.7(5)
C138 C139 C140 C135 0.4(8)
C147 C142 C143 C144 2.8(14)
C141 C142 C143 C144 179.9(10)
C142 C143 C144 C145 -2.0(17)
C143 C144 C145 C146 0.4(17)
C144 C145 C146 C147 0.4(13)
C143 C142 C147 C146 -1.9(13)
C141 C142 C147 C146 -179.1(8)
C145 C146 C147 C142 0.4(12)
